data_2005421
loop_
_publ_author_name
'Seth, S.'
'Biswas, A.'
'Banerjee, A.'
'Chattopadhyay, S. K.'
'Ghosh, S.'

_publ_section_title
;
 Biological Activity of 4-(4-Bromophenyl)thiosemicarbazide
;
_journal_issue 9
_journal_name_full 'Acta Crystallographica Section C'
_journal_page_first 2377
_journal_page_last 2379
_journal_paper_doi 10.1107/S0108270195011000
_journal_volume 52
_journal_year 1996
_chemical_formula_moiety 'C7 H8 Br1 N3 S1'
_chemical_formula_sum 'C7 H8 Br N3 S'
_chemical_formula_weight 246.12
_space_group_IT_number 14
_symmetry_cell_setting monoclinic
_symmetry_space_group_name_Hall '-P 2ybc'
_symmetry_space_group_name_H-M 'P 1 21/c 1'
_atom_type_scat_source IntTabIV
_cell_angle_alpha 90
_cell_angle_beta 104.07(3)
_cell_angle_gamma 90
_cell_formula_units_Z 8
_cell_length_a 14.907(7)
_cell_length_b 10.506(4)
_cell_length_c 12.518(3)
_cell_measurement_reflns_used 25
_cell_measurement_temperature 294
_cell_measurement_theta_max 39.9
_cell_measurement_theta_min 25.1
_cell_volume 1901.7(13)
_diffrn_measurement_device 'Enraf-Nonius CAD4'
_diffrn_measurement_method \w-2\q
_diffrn_radiation_type CuK\a
_diffrn_radiation_wavelength 1.54182
_diffrn_reflns_av_R_equivalents 0.031
_diffrn_reflns_limit_h_max 15
_diffrn_reflns_limit_h_min -15
_diffrn_reflns_limit_k_max 10
_diffrn_reflns_limit_k_min 0
_diffrn_reflns_limit_l_max 13
_diffrn_reflns_limit_l_min 0
_diffrn_reflns_number 2235
_diffrn_reflns_theta_max 52.2
_diffrn_standards_decay_% insignificant
_diffrn_standards_interval_time 60
_diffrn_standards_number 3
_exptl_absorpt_coefficient_mu 7.54
_exptl_absorpt_correction_type none
_exptl_crystal_colour colourless
_exptl_crystal_density_diffrn 1.719
_exptl_crystal_density_meas 1.73
_exptl_crystal_description plate
_exptl_crystal_size_max 0.30
_exptl_crystal_size_mid 0.25
_exptl_crystal_size_min 0.10
_refine_diff_density_max 0.43
_refine_diff_density_min -0.73
_refine_ls_extinction_coef '\c = 0.0178(7)'
_refine_ls_extinction_method 'F* = F(1-\cF^2^/sin\q)'
_refine_ls_goodness_of_fit_obs 1.010
_refine_ls_hydrogen_treatment refall
_refine_ls_number_parameters 282
_refine_ls_number_reflns 1401
_refine_ls_R_factor_obs 0.056
_refine_ls_shift/esd_max 0.597
_refine_ls_structure_factor_coef F
_refine_ls_weighting_details 'w = 1/[\s^2^(F~o~) + 0.001215F~o~^2^]'
_refine_ls_weighting_scheme calc
_refine_ls_wR_factor_obs 0.058
_reflns_number_observed 1402
_reflns_number_total 1912
_reflns_observed_criterion >3\s(I)
_cod_data_source_file pt1014.cif
_cod_data_source_block pt1014a
_cod_depositor_comments
;
The following automatic conversions were performed:

'_refine_ls_weighting_scheme' value 'w = 1/[\s^2^(F~o~) +
0.001215F~o~^2^]' was changed to 'calc'. New tag
'_refine_ls_weighting_details' was created. The value of the new tag
was set to 'w = 1/[\s^2^(F~o~) + 0.001215F~o~^2^]'.

Automatic conversion script
Id: cif_fix_values 3143 2015-03-26 13:38:13Z robertas 
;
_cod_original_cell_volume 1901.0(10)
_cod_original_sg_symbol_H-M 'P 21/c'
_cod_original_formula_sum 'C7 H8 Br1 N3 S1'
_cod_database_code 2005421

loop_
_symmetry_equiv_pos_as_xyz
x,y,z
x,1/2-y,1/2+z
-x,-y,-z
-x,1/2+y,1/2-z

loop_
_atom_site_label
_atom_site_fract_x
_atom_site_fract_y
_atom_site_fract_z
_atom_site_U_iso_or_equiv
N(1A) .9395(6) .0963(8) .7595(6) .062(4)
N(2A) .9574(6) .2105(8) .7085(6) .056(4)
C(3A) .9263(6) .2256(10) .6006(7) .043(4)
N(4A) .8785(6) .1289(8) .5443(7) .046(3)
C(5A) .8355(7) .1234(10) .4311(7) .043(4)
C(6A) .8445(8) .0122(11) .3759(8) .055(5)
C(7A) .7975(8) .0003(12) .2676(9) .056(5)
C(8A) .7411(7) .0971(11) .2146(7) .045(4)
C(9A) .7335(8) .2065(12) .2711(9) .050(5)
C(10A) .7796(7) .2203(11) .3806(8) .045(5)
Br(A) .6716(1) .0783(1) .0664(1) .0657(5)
S(A) .9533(2) .3626(3) .5431(2) .0561(11)
N(1B) .2265(8) .0987(13) .1076(8) .062(5)
N(2B) .1752(7) .1479(9) .1797(7) .049(4)
C(3B) .2113(7) .1445(9) .2873(7) .036(4)
N(4B) .2990(7) .1046(10) .3201(8) .064(5)
C(5B) .3522(7) .0981(13) .4310(9) .055(5)
C(6B) .3641(7) -.0156(13) .4867(10) .054(5)
C(7B) .4144(7) -.0220(12) .5953(8) .048(4)
C(8B) .4539(7) .0866(13) .6462(8) .055(5)
C(9B) .4419(8) .2026(14) .5932(10) .064(5)
C(10B) .3918(9) .2073(13) .4847(10) .062(6)
Br(B) .5243(1) .0781(1) .7946(1) .0799(6)
S(B) .1502(2) .1918(3) .3776(2) .0465(10)
H(11A) 1.003(4) .069(6) .780(5) .02(2)
H(12A) .943(7) .112(10) .826(8) .11(4)
H(2A) .987(5) .257(7) 0.745(5) .05(2)
H(4A) .855(6) .075(8) .579(7) .04(3)
H(6A) .885(7) -.063(9) .428(8) .08(4)
H(7A) .801(6) -.072(8) .237(7) .04(3)
H(9A) .706(6) .264(9) .246(7) .02(3)
H(10A) .771(6) .298(9) .415(6) .05(3)
H(11B) .199(7) .029(10) .089(8) .05(4)
H(12B) .239(7) .150(9) .064(7) .05(4)
H(2B) .114(5) .141(8) .157(6) .03(3)
H(4B) .325(7) .103(10) .271(8) .06(4)
H(6B) .335(5) -.090(8) .447(6) .03(3)
H(7B) .441(7) -.101(9) .640(8) .07(3)
H(9B) .469(8) .270(11) .634(9) .09(4)
H(10B) .383(6) .286(9) .450(7) .04(3)

loop_
_geom_angle_atom_site_label_1
_geom_angle_atom_site_label_2
_geom_angle_atom_site_label_3
_geom_angle
_geom_angle_publ_flag
N(1A) N(2A) C(3A) 120.3(8) no
N(2A) C(3A) S(A) 118.2(7) no
N(2A) C(3A) N(4A) 117.1(8) no
S(A) C(3A) N(4A) 124.7(8) no
C(3A) N(4A) C(5A) 128.0(8) no
N(4A) C(5A) C(6A) 117.6(8) no
N(4A) C(5A) C(10A) 120.8(9) no
C(10A) C(5A) C(6A) 121.4(10) no
C(5A) C(6A) C(7A) 118.9(10) no
C(6A) C(7A) C(8A) 120.8(10) no
C(7A) C(8A) C(9A) 119.1(11) no
C(8A) C(9A) C(10A) 121.1(10) no
C(9A) C(10A) C(5A) 118.7(9) no
C(7A) C(8A) Br(A) 121.0(7) no
C(9A) C(8A) Br(A) 119.8(7) no
N(1B) N(2B) C(3B) 119.3(8) no
N(2B) C(3B) S(B) 121.4(7) no
N(2B) C(3B) N(4B) 116.5(9) no
S(B) C(3B) N(4B) 122.1(8) no
C(3B) N(4B) C(5B) 125.8(10) no
N(4B) C(5B) C(6B) 120.7(11) no
N(4B) C(5B) C(10B) 120.2(10) no
C(10B) C(5B) C(6B) 119.1(13) no
C(5B) C(6B) C(7B) 120.9(11) no
C(6B) C(7B) C(8B) 119.0(10) no
C(7B) C(8B) C(9B) 121.5(13) no
C(8B) C(9B) C(10B) 118.7(11) no
C(9B) C(10B) C(5B) 120.7(12) no
C(7B) C(8B) Br(B) 119.3(8) no
C(9B) C(8B) Br(B) 119.2(8) no

loop_
_geom_bond_atom_site_label_1
_geom_bond_atom_site_label_2
_geom_bond_distance
_geom_bond_publ_flag
N(1A) N(2A) 1.420(10) yes
C(3A) S(A) 1.700(10) yes
C(8A) Br(A) 1.903(8) yes
N(1B) N(2B) 1.420(10) yes
C(3B) S(B) 1.690(10) yes
C(8B) Br(B) 1.901(9) yes
N(2A) C(3A) 1.320(10) no
C(3A) N(4A) 1.340(10) no
N(4A) C(5A) 1.410(10) no
C(5A) C(6A) 1.38(2) no
C(6A) C(7A) 1.370(10) no
C(7A) C(8A) 1.38(2) no
C(8A) C(9A) 1.37(2) no
C(9A) C(10A) 1.380(10) no
C(5A) C(10A) 1.370(10) no
N(2B) C(3B) 1.320(10) no
C(3B) N(4B) 1.340(10) no
N(4B) C(5B) 1.420(10) no
C(5B) C(6B) 1.37(2) no
C(6B) C(7B) 1.390(10) no
C(7B) C(8B) 1.37(2) no
C(8B) C(9B) 1.38(2) no
C(9B) C(10B) 1.38(2) no
C(5B) C(10B) 1.39(2) no

loop_
_geom_torsion_atom_site_label_1
_geom_torsion_atom_site_label_2
_geom_torsion_atom_site_label_3
_geom_torsion_atom_site_label_4
_geom_torsion
_geom_torsion_publ_flag
S(A) C(3A) N(2A) N(1A) -178.0(10) yes
C(5A) N(4A) C(3A) S(A) -5(2) yes
N(4A) C(3A) N(2A) N(1A) .0(10) yes
C(6A) C(5A) N(4A) C(3A) 138.0(10) yes
C(10A) C(5A) N(4A) C(3A) -48(2) yes
S(B) C(3B) N(2B) N(1B) -175.0(10) yes
C(5B) N(4B) C(3B) S(B) -1(2) yes
N(4B) C(3B) N(2B) N(1B) 6.0(10) yes
C(6B) C(5B) N(4B) C(3B) 100.0(10) yes
C(10B) C(5B) N(4B) C(3B) -79(2) yes
